data_2236244
loop_
_publ_author_name
'Belhaj Ali, Bader'
'Belkhiria, Mohamed Salah'
'Daran, Jean-Claude'
'Nasri, Habib'

_publ_section_title
;
 (2.2.2-Cryptand)potassium
 bis(cyanato-\k<i>N</i>)(5,10,15,20-tetraphenylporphyrinato-\k^4^<i>N</i>)cobaltate(III)
 chlorobenzene hemisolvate
;
_journal_issue 10
_journal_name_full 'Acta Crystallographica Section E'
_journal_page_first m1262
_journal_page_last m1263
_journal_paper_doi 10.1107/S1600536812038317
_journal_volume 68
_journal_year 2012
_chemical_formula_iupac '[K (C18 H36 N2 O6)] [Co (N C O)2 (C44 H28 N4)], 0.5C6 H5 Cl'
_chemical_formula_moiety 'C46 H28 Co N6 O2, C18 H36 K N2 O6 , 0.5(C6 H5 Cl)'
_chemical_formula_sum 'C67 H66.5 Cl0.5 Co K N8 O8'
_chemical_formula_weight 1227.63
_chemical_name_systematic
;(Cryptand-222)potassium
bis(cyanato-\k<i>N</i>)(5,10,15,20-tetraphenylporphyrinato-\k^4^<i>N</i>)
cobaltate(III) chlorobenzene hemisolvate
;
_space_group_IT_number 14
_symmetry_cell_setting monoclinic
_symmetry_space_group_name_Hall '-P 2yn'
_symmetry_space_group_name_H-M 'P 1 21/n 1'
_atom_sites_solution_hydrogens geom
_atom_sites_solution_primary direct
_atom_sites_solution_secondary difmap
_audit_creation_method SHELXL-97
_cell_angle_alpha 90.00
_cell_angle_beta 90.325(3)
_cell_angle_gamma 90.00
_cell_formula_units_Z 4
_cell_length_a 14.7716(5)
_cell_length_b 23.7255(9)
_cell_length_c 18.0458(7)
_cell_measurement_reflns_used 15544
_cell_measurement_temperature 180(2)
_cell_measurement_theta_max 28.50
_cell_measurement_theta_min 2.92
_cell_volume 6324.3(4)
_computing_cell_refinement 'CrysAlis PRO (Agilent, 2010)'
_computing_data_collection 'CrysAlis PRO (Agilent, 2010)'
_computing_data_reduction 'CrysAlis PRO (Agilent, 2010)'
_computing_molecular_graphics 'ORTEPIII (Burnett & Johnson, 1996) and ORTEP-3 (Farrugia, 1997)'
_computing_publication_material 'SHELXL97 (Sheldrick, 2008)'
_computing_structure_refinement 'SHELXL97 (Sheldrick, 2008)'
_computing_structure_solution 'SIR2004 (Burla <i>et al.</i>, 2005)'
_diffrn_ambient_temperature 180(2)
_diffrn_detector_area_resol_mean 8.2632
_diffrn_measured_fraction_theta_full 0.961
_diffrn_measured_fraction_theta_max 0.961
_diffrn_measurement_device_type 'Agilent Xcalibur Sapphire2'
_diffrn_measurement_method '\w scans'
_diffrn_radiation_monochromator graphite
_diffrn_radiation_source 'fine-focus sealed tube'
_diffrn_radiation_type MoK\a
_diffrn_radiation_wavelength 0.71073
_diffrn_reflns_av_R_equivalents 0.0407
_diffrn_reflns_av_sigmaI/netI 0.0453
_diffrn_reflns_limit_h_max 17
_diffrn_reflns_limit_h_min -17
_diffrn_reflns_limit_k_max 28
_diffrn_reflns_limit_k_min -28
_diffrn_reflns_limit_l_max 21
_diffrn_reflns_limit_l_min -21
_diffrn_reflns_number 32355
_diffrn_reflns_theta_full 25.35
_diffrn_reflns_theta_max 25.35
_diffrn_reflns_theta_min 2.92
_exptl_absorpt_coefficient_mu 0.419
_exptl_absorpt_correction_T_max 1.000
_exptl_absorpt_correction_T_min 0.770
_exptl_absorpt_correction_type multi-scan
_exptl_absorpt_process_details
;
(CrysAlis PRO; Agilent, 2010)
;
_exptl_crystal_colour 'Dark purple'
_exptl_crystal_density_diffrn 1.289
_exptl_crystal_density_method 'not measured'
_exptl_crystal_description Prism
_exptl_crystal_F_000 2572
_exptl_crystal_size_max 0.45
_exptl_crystal_size_mid 0.37
_exptl_crystal_size_min 0.36
_platon_squeeze_details
;
;
_refine_diff_density_max 0.480
_refine_diff_density_min -0.438
_refine_ls_extinction_method none
_refine_ls_goodness_of_fit_ref 1.077
_refine_ls_hydrogen_treatment constr
_refine_ls_matrix_type full
_refine_ls_number_parameters 744
_refine_ls_number_reflns 11118
_refine_ls_number_restraints 0
_refine_ls_restrained_S_all 1.077
_refine_ls_R_factor_all 0.0611
_refine_ls_R_factor_gt 0.0448
_refine_ls_shift/su_max 0.001
_refine_ls_shift/su_mean 0.000
_refine_ls_structure_factor_coef Fsqd
_refine_ls_weighting_details 'calc w=1/[\s^2^(Fo^2^)+(0.0590P)^2^+2.0072P] where P=(Fo^2^+2Fc^2^)/3'
_refine_ls_weighting_scheme calc
_refine_ls_wR_factor_gt 0.1149
_refine_ls_wR_factor_ref 0.1216
_reflns_number_gt 8660
_reflns_number_total 11118
_reflns_threshold_expression I>2\s(I)
_cod_data_source_file hb6905.cif
_cod_data_source_block I
_cod_original_sg_symbol_H-M 'P 21/n'
_cod_original_formula_sum 'C67 H66.5 Cl0.5 Co K N8  O8'
_cod_database_code 2236244
_cod_database_fobs_code 2236244

loop_
_symmetry_equiv_pos_as_xyz
'x, y, z'
'-x+1/2, y+1/2, -z+1/2'
'-x, -y, -z'
'x-1/2, -y-1/2, z-1/2'

loop_
_atom_site_type_symbol
_atom_site_label
_atom_site_fract_x
_atom_site_fract_y
_atom_site_fract_z
_atom_site_U_iso_or_equiv
_atom_site_adp_type
_atom_site_calc_flag
_atom_site_refinement_flags
_atom_site_occupancy
_atom_site_symmetry_multiplicity
Co Co1 0.41746(2) 0.303450(12) 0.765205(17) 0.01882(9) Uani d . 1 1
C C1 0.47891(17) 0.39649(9) 0.86413(13) 0.0235(5) Uani d . 1 1
C C2 0.44331(18) 0.43899(10) 0.91286(14) 0.0276(6) Uani d . 1 1
H H2 0.4767 0.4632 0.9429 0.033 Uiso calc R 1 1
C C3 0.35298(19) 0.43709(10) 0.90664(14) 0.0294(6) Uani d . 1 1
H H3 0.3121 0.4605 0.9306 0.035 Uiso calc R 1 1
C C4 0.33076(17) 0.39238(9) 0.85634(13) 0.0230(5) Uani d . 1 1
C C5 0.24276(17) 0.37482(10) 0.84014(13) 0.0253(5) Uani d . 1 1
C C6 0.22553(17) 0.32218(10) 0.80872(13) 0.0244(5) Uani d . 1 1
C C7 0.13941(18) 0.29475(11) 0.80660(14) 0.0299(6) Uani d . 1 1
H H7 0.0839 0.3110 0.8179 0.036 Uiso calc R 1 1
C C8 0.15321(18) 0.24125(11) 0.78530(14) 0.0293(6) Uani d . 1 1
H H8 0.1098 0.2129 0.7820 0.035 Uiso calc R 1 1
C C9 0.24770(17) 0.23612(10) 0.76861(13) 0.0238(5) Uani d . 1 1
C C10 0.28527(17) 0.19042(10) 0.73197(13) 0.0241(5) Uani d . 1 1
C C11 0.36628(17) 0.19416(9) 0.69492(13) 0.0224(5) Uani d . 1 1
C C12 0.39758(18) 0.15473(10) 0.64005(14) 0.0278(6) Uani d . 1 1
H H12 0.3709 0.1204 0.6282 0.033 Uiso calc R 1 1
C C13 0.47214(18) 0.17655(10) 0.60926(14) 0.0270(6) Uani d . 1 1
H H13 0.5048 0.1612 0.5702 0.032 Uiso calc R 1 1
C C14 0.49231(17) 0.22821(9) 0.64795(13) 0.0223(5) Uani d . 1 1
C C15 0.57212(17) 0.25833(10) 0.64124(13) 0.0235(5) Uani d . 1 1
C C16 0.59676(17) 0.29995(9) 0.69188(13) 0.0223(5) Uani d . 1 1
C C17 0.68682(17) 0.32199(10) 0.69911(14) 0.0264(5) Uani d . 1 1
H H17 0.7355 0.3143 0.6682 0.032 Uiso calc R 1 1
C C18 0.68778(17) 0.35588(10) 0.75877(13) 0.0264(5) Uani d . 1 1
H H18 0.7376 0.3752 0.7777 0.032 Uiso calc R 1 1
C C19 0.59776(16) 0.35666(9) 0.78786(13) 0.0225(5) Uani d . 1 1
C C20 0.56930(17) 0.39076(10) 0.84542(13) 0.0238(5) Uani d . 1 1
C C21 0.16630(17) 0.41203(10) 0.86122(14) 0.0281(6) Uani d . 1 1
C C22 0.10054(19) 0.39637(13) 0.91157(16) 0.0397(7) Uani d . 1 1
H H22 0.1044 0.3617 0.9353 0.048 Uiso calc R 1 1
C C23 0.0292(2) 0.43226(16) 0.92653(19) 0.0533(9) Uani d . 1 1
H H23 -0.0150 0.4214 0.9601 0.064 Uiso calc R 1 1
C C24 0.0229(2) 0.48400(15) 0.8922(2) 0.0578(10) Uani d . 1 1
H H24 -0.0255 0.5078 0.9024 0.069 Uiso calc R 1 1
C C25 0.0885(2) 0.50028(13) 0.84275(19) 0.0481(8) Uani d . 1 1
H H25 0.0849 0.5353 0.8198 0.058 Uiso calc R 1 1
C C26 0.15956(19) 0.46445(11) 0.82740(16) 0.0346(6) Uani d . 1 1
H H26 0.2037 0.4756 0.7939 0.042 Uiso calc R 1 1
C C27 0.23115(17) 0.13731(10) 0.72881(14) 0.0249(5) Uani d . 1 1
C C28 0.22305(19) 0.10503(11) 0.79248(15) 0.0319(6) Uani d . 1 1
H H28 0.2524 0.1162 0.8358 0.038 Uiso calc R 1 1
C C29 0.17119(19) 0.05600(11) 0.79182(16) 0.0360(6) Uani d . 1 1
H H29 0.1659 0.0346 0.8348 0.043 Uiso calc R 1 1
C C30 0.12785(19) 0.03908(11) 0.72810(16) 0.0372(7) Uani d . 1 1
H H30 0.0932 0.0064 0.7277 0.045 Uiso calc R 1 1
C C31 0.1362(2) 0.07110(12) 0.66462(17) 0.0407(7) Uani d . 1 1
H H31 0.1074 0.0597 0.6212 0.049 Uiso calc R 1 1
C C32 0.1868(2) 0.11986(11) 0.66523(15) 0.0353(6) Uani d . 1 1
H H32 0.1911 0.1413 0.6223 0.042 Uiso calc R 1 1
C C33 0.63888(17) 0.24296(10) 0.58356(13) 0.0254(5) Uani d . 1 1
C C34 0.68263(19) 0.19139(11) 0.58344(14) 0.0332(6) Uani d . 1 1
H H34 0.6677 0.1645 0.6188 0.040 Uiso calc R 1 1
C C35 0.7481(2) 0.17922(13) 0.53169(16) 0.0416(7) Uani d . 1 1
H H35 0.7769 0.1444 0.5324 0.050 Uiso calc R 1 1
C C36 0.7708(2) 0.21855(14) 0.47908(16) 0.0420(7) Uani d . 1 1
H H36 0.8150 0.2104 0.4442 0.050 Uiso calc R 1 1
C C37 0.7283(2) 0.26982(14) 0.47815(15) 0.0417(7) Uani d . 1 1
H H37 0.7439 0.2965 0.4427 0.050 Uiso calc R 1 1
C C38 0.66182(18) 0.28206(11) 0.52997(14) 0.0306(6) Uani d . 1 1
H H38 0.6326 0.3168 0.5286 0.037 Uiso calc R 1 1
C C39 0.63795(17) 0.42845(11) 0.88148(14) 0.0284(6) Uani d . 1 1
C C40 0.6803(2) 0.41314(13) 0.94660(16) 0.0444(7) Uani d . 1 1
H H40 0.6640 0.3799 0.9703 0.053 Uiso calc R 1 1
C C41 0.7472(2) 0.44727(16) 0.9770(2) 0.0573(10) Uani d . 1 1
H H41 0.7760 0.4363 1.0206 0.069 Uiso calc R 1 1
C C42 0.7712(2) 0.49646(18) 0.9438(2) 0.0615(11) Uani d . 1 1
H H42 0.8163 0.5190 0.9644 0.074 Uiso calc R 1 1
C C43 0.7286(3) 0.51238(17) 0.8804(2) 0.0758(13) Uani d . 1 1
H H43 0.7441 0.5462 0.8578 0.091 Uiso calc R 1 1
C C44 0.6618(3) 0.47817(14) 0.84890(19) 0.0600(10) Uani d . 1 1
H H44 0.6333 0.4894 0.8053 0.072 Uiso calc R 1 1
C C45 0.4371(2) 0.21365(13) 0.87625(18) 0.0491(8) Uani d . 1 1
C C46 0.38075(19) 0.39021(11) 0.64692(15) 0.0335(6) Uani d . 1 1
C C47 0.3658(2) 0.27299(13) 0.4394(2) 0.0548(9) Uani d . 1 1
H H47A 0.3628 0.2686 0.3860 0.066 Uiso calc R 1 1
H H47B 0.3846 0.2371 0.4603 0.066 Uiso calc R 1 1
C C48 0.4367(2) 0.31679(14) 0.4579(2) 0.0562(9) Uani d . 1 1
H H48A 0.4383 0.3232 0.5110 0.067 Uiso calc R 1 1
H H48B 0.4959 0.3035 0.4427 0.067 Uiso calc R 1 1
C C49 0.4834(2) 0.40924(16) 0.4333(2) 0.0605(10) Uani d . 1 1
H H49A 0.5414 0.3954 0.4163 0.073 Uiso calc R 1 1
H H49B 0.4884 0.4170 0.4860 0.073 Uiso calc R 1 1
C C50 0.4594(2) 0.46173(16) 0.3930(2) 0.0612(10) Uani d . 1 1
H H50A 0.5095 0.4881 0.3954 0.073 Uiso calc R 1 1
H H50B 0.4473 0.4532 0.3413 0.073 Uiso calc R 1 1
C C51 0.3611(2) 0.53924(13) 0.39513(19) 0.0509(8) Uani d . 1 1
H H51A 0.3442 0.5353 0.3434 0.061 Uiso calc R 1 1
H H51B 0.4135 0.5638 0.3983 0.061 Uiso calc R 1 1
C C52 0.2841(2) 0.56410(13) 0.43784(19) 0.0514(9) Uani d . 1 1
H H52A 0.3003 0.5646 0.4900 0.062 Uiso calc R 1 1
H H52B 0.2757 0.6029 0.4222 0.062 Uiso calc R 1 1
C C53 0.1342(3) 0.55264(13) 0.4859(2) 0.0576(9) Uani d . 1 1
H H53A 0.0732 0.5432 0.4699 0.069 Uiso calc R 1 1
H H53B 0.1378 0.5933 0.4906 0.069 Uiso calc R 1 1
C C54 0.1513(3) 0.52678(15) 0.5594(2) 0.0592(10) Uani d . 1 1
H H54A 0.2147 0.5311 0.5726 0.071 Uiso calc R 1 1
H H54B 0.1153 0.5457 0.5966 0.071 Uiso calc R 1 1
C C55 0.1432(3) 0.44287(19) 0.62748(18) 0.0674(11) Uani d . 1 1
H H55A 0.1043 0.4601 0.6642 0.081 Uiso calc R 1 1
H H55B 0.2056 0.4482 0.6430 0.081 Uiso calc R 1 1
C C56 0.1229(3) 0.38185(19) 0.6216(2) 0.0713(12) Uani d . 1 1
H H56A 0.1225 0.3651 0.6706 0.086 Uiso calc R 1 1
H H56B 0.0636 0.3765 0.5994 0.086 Uiso calc R 1 1
C C57 0.1897(3) 0.29637(16) 0.5833(2) 0.0693(11) Uani d . 1 1
H H57A 0.1350 0.2812 0.5610 0.083 Uiso calc R 1 1
H H57B 0.1908 0.2856 0.6351 0.083 Uiso calc R 1 1
C C58 0.2706(3) 0.27272(14) 0.54518(19) 0.0585(10) Uani d . 1 1
H H58A 0.3246 0.2867 0.5698 0.070 Uiso calc R 1 1
H H58B 0.2699 0.2320 0.5506 0.070 Uiso calc R 1 1
C C59 0.2074(2) 0.25531(12) 0.4243(2) 0.0550(9) Uani d . 1 1
H H59A 0.1514 0.2554 0.4520 0.066 Uiso calc R 1 1
H H59B 0.2269 0.2164 0.4194 0.066 Uiso calc R 1 1
C C60 0.1894(2) 0.27852(12) 0.34906(18) 0.0494(8) Uani d . 1 1
H H60A 0.2447 0.2786 0.3204 0.059 Uiso calc R 1 1
H H60B 0.1453 0.2552 0.3235 0.059 Uiso calc R 1 1
C C61 0.1234(3) 0.35410(14) 0.28719(18) 0.0569(9) Uani d . 1 1
H H61A 0.0830 0.3265 0.2652 0.068 Uiso calc R 1 1
H H61B 0.1737 0.3599 0.2537 0.068 Uiso calc R 1 1
C C62 0.0750(3) 0.40724(14) 0.2980(2) 0.0630(11) Uani d . 1 1
H H62A 0.0468 0.4188 0.2517 0.076 Uiso calc R 1 1
H H62B 0.0279 0.4022 0.3346 0.076 Uiso calc R 1 1
C C63 0.0916(2) 0.50148(13) 0.3325(2) 0.0552(9) Uani d . 1 1
H H63A 0.0459 0.4977 0.3706 0.066 Uiso calc R 1 1
H H63B 0.0619 0.5128 0.2868 0.066 Uiso calc R 1 1
C C64 0.1597(2) 0.54490(13) 0.35509(19) 0.0535(9) Uani d . 1 1
H H64A 0.2082 0.5455 0.3191 0.064 Uiso calc R 1 1
H H64B 0.1311 0.5817 0.3548 0.064 Uiso calc R 1 1
N N1 0.40830(13) 0.36760(8) 0.83187(10) 0.0214(4) Uani d . 1 1
N N4 0.54411(13) 0.32126(8) 0.74713(10) 0.0212(4) Uani d . 1 1
N N3 0.42573(13) 0.23860(8) 0.69859(10) 0.0210(4) Uani d . 1 1
N N2 0.29024(14) 0.28625(8) 0.78308(11) 0.0227(4) Uani d . 1 1
N N5 0.45202(15) 0.25569(8) 0.84641(11) 0.0264(5) Uani d . 1 1
N N6 0.38396(15) 0.35109(8) 0.68460(11) 0.0274(5) Uani d . 1 1
N N7 0.27608(18) 0.28639(10) 0.46648(14) 0.0430(6) Uani d . 1 1
N N8 0.19817(17) 0.53412(9) 0.42903(14) 0.0410(6) Uani d . 1 1
O O5 0.12856(15) 0.46853(9) 0.55713(11) 0.0465(5) Uani d . 1 1
O O6 0.18960(15) 0.35528(9) 0.57740(11) 0.0495(6) Uani d . 1 1
O O7 0.13645(15) 0.44939(8) 0.32216(12) 0.0486(6) Uani d . 1 1
O O8 0.15602(14) 0.33395(8) 0.35576(10) 0.0404(5) Uani d . 1 1
O O3 0.38214(14) 0.48576(9) 0.42561(12) 0.0486(5) Uani d . 1 1
O O4 0.41566(14) 0.36779(9) 0.42072(13) 0.0508(6) Uani d . 1 1
O O1 0.4232(2) 0.17042(12) 0.9080(2) 0.1138(14) Uani d . 1 1
O O2 0.3746(2) 0.42972(10) 0.60550(16) 0.0767(8) Uani d . 1 1
K K1 0.24151(4) 0.41042(2) 0.45285(3) 0.03328(15) Uani d . 1 1

loop_
_atom_site_aniso_label
_atom_site_aniso_U_11
_atom_site_aniso_U_22
_atom_site_aniso_U_33
_atom_site_aniso_U_12
_atom_site_aniso_U_13
_atom_site_aniso_U_23
Co1 0.02012(17) 0.01555(15) 0.02083(17) 0.00058(13) 0.00273(13) -0.00084(12)
C1 0.0275(13) 0.0187(11) 0.0244(12) 0.0016(10) -0.0011(10) -0.0010(9)
C2 0.0311(14) 0.0226(12) 0.0291(14) -0.0005(11) -0.0003(11) -0.0057(10)
C3 0.0352(15) 0.0224(12) 0.0306(14) 0.0055(11) 0.0049(12) -0.0070(10)
C4 0.0251(13) 0.0195(11) 0.0245(12) 0.0025(10) 0.0058(10) 0.0001(9)
C5 0.0271(13) 0.0242(12) 0.0246(13) 0.0035(11) 0.0068(11) -0.0013(10)
C6 0.0243(13) 0.0225(12) 0.0263(13) 0.0027(10) 0.0040(10) 0.0009(10)
C7 0.0232(13) 0.0336(14) 0.0330(14) 0.0010(11) 0.0036(11) -0.0041(11)
C8 0.0266(14) 0.0299(13) 0.0315(14) -0.0054(11) 0.0051(11) -0.0041(11)
C9 0.0239(13) 0.0240(12) 0.0235(13) -0.0045(10) 0.0029(10) -0.0005(10)
C10 0.0262(13) 0.0203(11) 0.0259(13) -0.0021(10) -0.0006(11) 0.0011(10)
C11 0.0267(13) 0.0175(11) 0.0230(12) -0.0014(10) 0.0008(10) 0.0016(9)
C12 0.0316(14) 0.0186(11) 0.0331(14) -0.0030(11) -0.0005(12) -0.0054(10)
C13 0.0305(14) 0.0237(12) 0.0269(13) 0.0018(11) 0.0045(11) -0.0067(10)
C14 0.0255(13) 0.0200(11) 0.0215(12) 0.0023(10) 0.0048(10) -0.0003(9)
C15 0.0251(13) 0.0228(12) 0.0225(12) 0.0024(10) 0.0035(10) 0.0010(9)
C16 0.0248(13) 0.0195(11) 0.0227(12) 0.0004(10) 0.0039(10) 0.0021(9)
C17 0.0233(13) 0.0278(12) 0.0280(13) 0.0000(11) 0.0072(11) 0.0005(10)
C18 0.0229(13) 0.0268(12) 0.0294(13) -0.0036(11) -0.0001(11) 0.0000(10)
C19 0.0240(12) 0.0200(11) 0.0237(12) -0.0006(10) 0.0004(10) -0.0005(9)
C20 0.0266(13) 0.0210(11) 0.0237(12) -0.0005(10) -0.0009(10) 0.0021(9)
C21 0.0242(13) 0.0276(13) 0.0324(14) 0.0043(11) -0.0001(11) -0.0081(11)
C22 0.0320(16) 0.0477(17) 0.0394(16) 0.0060(14) 0.0075(13) -0.0080(13)
C23 0.0315(17) 0.074(2) 0.055(2) 0.0108(17) 0.0154(15) -0.0185(18)
C24 0.0386(19) 0.058(2) 0.077(2) 0.0253(17) -0.0063(18) -0.0314(19)
C25 0.0456(19) 0.0334(15) 0.065(2) 0.0136(14) -0.0168(17) -0.0156(15)
C26 0.0335(15) 0.0286(13) 0.0418(16) 0.0025(12) -0.0046(13) -0.0070(11)
C27 0.0230(13) 0.0183(11) 0.0335(14) -0.0004(10) 0.0058(11) -0.0010(10)
C28 0.0334(15) 0.0284(13) 0.0340(14) -0.0059(12) 0.0037(12) -0.0012(11)
C29 0.0374(16) 0.0299(14) 0.0408(16) -0.0061(12) 0.0104(13) 0.0043(12)
C30 0.0309(15) 0.0254(13) 0.0554(18) -0.0088(12) 0.0091(14) -0.0043(12)
C31 0.0465(18) 0.0325(14) 0.0432(17) -0.0109(14) -0.0078(14) -0.0055(13)
C32 0.0424(17) 0.0282(13) 0.0354(15) -0.0066(13) -0.0007(13) 0.0012(11)
C33 0.0253(13) 0.0293(13) 0.0215(12) -0.0036(11) 0.0039(11) -0.0048(10)
C34 0.0359(16) 0.0342(14) 0.0296(14) 0.0027(12) 0.0092(12) -0.0026(11)
C35 0.0348(16) 0.0427(16) 0.0475(18) 0.0013(14) 0.0121(14) -0.0158(14)
C36 0.0332(16) 0.0577(19) 0.0355(16) -0.0083(15) 0.0159(13) -0.0176(14)
C37 0.0442(18) 0.0562(19) 0.0247(14) -0.0169(16) 0.0079(13) -0.0007(13)
C38 0.0302(14) 0.0354(14) 0.0262(13) -0.0076(12) 0.0027(11) -0.0005(11)
C39 0.0243(13) 0.0303(13) 0.0305(14) -0.0012(11) 0.0026(11) -0.0106(11)
C40 0.0481(18) 0.0414(16) 0.0435(17) 0.0026(15) -0.0126(15) -0.0097(13)
C41 0.047(2) 0.070(2) 0.055(2) 0.0054(19) -0.0209(17) -0.0286(18)
C42 0.0329(17) 0.089(3) 0.063(2) -0.0231(19) 0.0139(17) -0.048(2)
C43 0.092(3) 0.069(3) 0.066(3) -0.054(2) 0.007(2) -0.011(2)
C44 0.082(3) 0.0515(19) 0.0464(19) -0.0357(19) -0.0145(18) 0.0040(15)
C45 0.049(2) 0.0412(17) 0.057(2) 0.0164(15) 0.0276(16) 0.0204(16)
C46 0.0340(16) 0.0243(13) 0.0424(16) -0.0012(12) 0.0089(13) 0.0045(12)
C47 0.053(2) 0.0377(17) 0.073(2) 0.0085(16) -0.0169(18) -0.0033(16)
C48 0.0392(18) 0.056(2) 0.074(2) 0.0100(16) -0.0148(17) 0.0026(17)
C49 0.0287(17) 0.070(2) 0.083(3) -0.0081(17) 0.0014(17) 0.002(2)
C50 0.043(2) 0.064(2) 0.076(3) -0.0132(18) 0.0169(19) 0.0054(19)
C51 0.052(2) 0.0425(17) 0.058(2) -0.0203(16) -0.0025(17) 0.0153(15)
C52 0.062(2) 0.0315(15) 0.061(2) -0.0159(16) -0.0053(18) 0.0033(14)
C53 0.061(2) 0.0330(16) 0.079(3) 0.0044(16) 0.006(2) -0.0078(16)
C54 0.059(2) 0.061(2) 0.058(2) -0.0080(18) 0.0128(18) -0.0287(18)
C55 0.062(2) 0.107(3) 0.0325(18) 0.033(2) 0.0034(17) 0.0015(19)
C56 0.060(2) 0.099(3) 0.055(2) 0.017(2) 0.0177(19) 0.043(2)
C57 0.084(3) 0.065(2) 0.059(2) -0.013(2) -0.002(2) 0.0353(19)
C58 0.074(3) 0.0403(17) 0.061(2) 0.0016(18) -0.019(2) 0.0234(16)
C59 0.058(2) 0.0271(14) 0.079(2) -0.0070(15) -0.0261(19) 0.0040(15)
C60 0.051(2) 0.0359(16) 0.061(2) 0.0028(15) -0.0174(16) -0.0191(15)
C61 0.077(3) 0.0516(19) 0.0422(19) -0.0125(18) -0.0268(17) 0.0014(15)
C62 0.068(2) 0.0461(19) 0.075(2) -0.0117(18) -0.043(2) 0.0085(17)
C63 0.054(2) 0.0421(17) 0.069(2) 0.0038(16) -0.0225(17) 0.0076(16)
C64 0.062(2) 0.0330(16) 0.065(2) -0.0026(16) -0.0159(18) 0.0132(15)
N1 0.0227(10) 0.0195(9) 0.0219(10) 0.0020(8) 0.0022(8) -0.0003(8)
N4 0.0232(11) 0.0192(9) 0.0214(10) 0.0016(8) 0.0026(8) -0.0006(8)
N3 0.0222(11) 0.0189(9) 0.0218(10) 0.0000(8) 0.0032(9) 0.0008(8)
N2 0.0239(11) 0.0192(9) 0.0250(11) -0.0001(8) 0.0031(9) -0.0010(8)
N5 0.0302(12) 0.0249(11) 0.0243(11) 0.0026(9) 0.0048(9) 0.0009(9)
N6 0.0302(12) 0.0243(11) 0.0275(11) -0.0001(9) -0.0003(9) 0.0002(9)
N7 0.0441(15) 0.0316(12) 0.0532(16) -0.0029(11) -0.0176(12) 0.0067(11)
N8 0.0438(15) 0.0264(11) 0.0527(15) -0.0045(11) -0.0012(12) 0.0003(10)
O5 0.0513(13) 0.0543(13) 0.0338(11) 0.0044(11) -0.0017(10) -0.0026(9)
O6 0.0465(13) 0.0566(13) 0.0453(12) 0.0041(11) 0.0040(10) 0.0214(10)
O7 0.0519(13) 0.0363(11) 0.0574(13) -0.0054(10) -0.0212(11) 0.0077(10)
O8 0.0535(13) 0.0325(10) 0.0350(11) -0.0011(9) -0.0174(9) -0.0040(8)
O3 0.0372(12) 0.0516(13) 0.0571(13) -0.0105(10) 0.0062(10) 0.0151(10)
O4 0.0354(12) 0.0520(13) 0.0649(14) -0.0023(10) -0.0073(10) 0.0074(11)
O1 0.115(3) 0.0686(19) 0.158(3) 0.0402(19) 0.081(2) 0.078(2)
O2 0.085(2) 0.0508(14) 0.095(2) -0.0036(14) 0.0150(16) 0.0461(14)
K1 0.0364(3) 0.0289(3) 0.0346(3) -0.0047(3) 0.0003(3) 0.0018(2)

loop_
_atom_type_symbol
_atom_type_description
_atom_type_scat_dispersion_real
_atom_type_scat_dispersion_imag
_atom_type_scat_source
C C 0.0033 0.0016 'International Tables Vol C Tables 4.2.6.8 and 6.1.1.4'
H H 0.0000 0.0000 'International Tables Vol C Tables 4.2.6.8 and 6.1.1.4'
N N 0.0061 0.0033 'International Tables Vol C Tables 4.2.6.8 and 6.1.1.4'
O O 0.0106 0.0060 'International Tables Vol C Tables 4.2.6.8 and 6.1.1.4'
Co Co 0.3494 0.9721 'International Tables Vol C Tables 4.2.6.8 and 6.1.1.4'
S S 0.1246 0.1234 'International Tables Vol C Tables 4.2.6.8 and 6.1.1.4'

loop_
_geom_angle_atom_site_label_1
_geom_angle_atom_site_label_2
_geom_angle_atom_site_label_3
_geom_angle
N6 Co1 N5 179.60(10)
N6 Co1 N1 89.38(8)
N5 Co1 N1 90.51(8)
N6 Co1 N4 89.37(9)
N5 Co1 N4 90.25(8)
N1 Co1 N4 90.23(8)
N6 Co1 N2 90.23(9)
N5 Co1 N2 90.15(9)
N1 Co1 N2 89.48(8)
N4 Co1 N2 179.51(8)
N6 Co1 N3 90.82(8)
N5 Co1 N3 89.29(8)
N1 Co1 N3 179.48(9)
N4 Co1 N3 90.25(8)
N2 Co1 N3 90.04(8)
N1 C1 C20 125.3(2)
N1 C1 C2 109.2(2)
C20 C1 C2 125.0(2)
C3 C2 C1 107.0(2)
C3 C2 H2 126.5
C1 C2 H2 126.5
C2 C3 C4 107.6(2)
C2 C3 H3 126.2
C4 C3 H3 126.2
N1 C4 C5 126.0(2)
N1 C4 C3 109.5(2)
C5 C4 C3 124.3(2)
C6 C5 C4 121.4(2)
C6 C5 C21 120.0(2)
C4 C5 C21 118.6(2)
N2 C6 C5 124.8(2)
N2 C6 C7 109.4(2)
C5 C6 C7 125.4(2)
C8 C7 C6 107.6(2)
C8 C7 H7 126.2
C6 C7 H7 126.2
C7 C8 C9 106.8(2)
C7 C8 H8 126.6
C9 C8 H8 126.6
N2 C9 C10 125.8(2)
N2 C9 C8 109.4(2)
C10 C9 C8 123.9(2)
C11 C10 C9 122.1(2)
C11 C10 C27 120.2(2)
C9 C10 C27 117.5(2)
N3 C11 C10 125.7(2)
N3 C11 C12 108.9(2)
C10 C11 C12 125.1(2)
C13 C12 C11 107.6(2)
C13 C12 H12 126.2
C11 C12 H12 126.2
C12 C13 C14 107.2(2)
C12 C13 H13 126.4
C14 C13 H13 126.4
N3 C14 C15 125.5(2)
N3 C14 C13 109.2(2)
C15 C14 C13 124.8(2)
C14 C15 C16 121.9(2)
C14 C15 C33 120.3(2)
C16 C15 C33 117.5(2)
N4 C16 C15 126.5(2)
N4 C16 C17 109.3(2)
C15 C16 C17 123.8(2)
C18 C17 C16 107.2(2)
C18 C17 H17 126.4
C16 C17 H17 126.4
C17 C18 C19 107.2(2)
C17 C18 H18 126.4
C19 C18 H18 126.4
N4 C19 C20 125.8(2)
N4 C19 C18 109.4(2)
C20 C19 C18 124.7(2)
C19 C20 C1 122.5(2)
C19 C20 C39 117.9(2)
C1 C20 C39 119.1(2)
C22 C21 C26 118.7(3)
C22 C21 C5 123.1(2)
C26 C21 C5 118.2(2)
C23 C22 C21 120.1(3)
C23 C22 H22 120.0
C21 C22 H22 120.0
C24 C23 C22 120.7(3)
C24 C23 H23 119.7
C22 C23 H23 119.7
C25 C24 C23 119.7(3)
C25 C24 H24 120.2
C23 C24 H24 120.2
C24 C25 C26 119.8(3)
C24 C25 H25 120.1
C26 C25 H25 120.1
C25 C26 C21 121.1(3)
C25 C26 H26 119.5
C21 C26 H26 119.5
C32 C27 C28 118.7(2)
C32 C27 C10 122.4(2)
C28 C27 C10 118.9(2)
C27 C28 C29 120.3(2)
C27 C28 H28 119.9
C29 C28 H28 119.9
C30 C29 C28 120.3(3)
C30 C29 H29 119.8
C28 C29 H29 119.8
C29 C30 C31 119.4(2)
C29 C30 H30 120.3
C31 C30 H30 120.3
C32 C31 C30 120.4(3)
C32 C31 H31 119.8
C30 C31 H31 119.8
C31 C32 C27 120.9(3)
C31 C32 H32 119.6
C27 C32 H32 119.6
C38 C33 C34 118.4(2)
C38 C33 C15 119.5(2)
C34 C33 C15 122.1(2)
C35 C34 C33 121.0(3)
C35 C34 H34 119.5
C33 C34 H34 119.5
C36 C35 C34 120.1(3)
C36 C35 H35 120.0
C34 C35 H35 120.0
C37 C36 C35 119.8(3)
C37 C36 H36 120.1
C35 C36 H36 120.1
C36 C37 C38 120.2(3)
C36 C37 H37 119.9
C38 C37 H37 119.9
C33 C38 C37 120.5(3)
C33 C38 H38 119.8
C37 C38 H38 119.8
C44 C39 C40 118.6(3)
C44 C39 C20 120.3(2)
C40 C39 C20 121.1(2)
C39 C40 C41 120.1(3)
C39 C40 H40 119.9
C41 C40 H40 119.9
C42 C41 C40 120.9(3)
C42 C41 H41 119.6
C40 C41 H41 119.6
C43 C42 C41 119.4(3)
C43 C42 H42 120.3
C41 C42 H42 120.3
C42 C43 C44 120.3(4)
C42 C43 H43 119.8
C44 C43 H43 119.8
C39 C44 C43 120.7(3)
C39 C44 H44 119.6
C43 C44 H44 119.6
N5 C45 O1 178.7(5)
N6 C46 O2 177.0(3)
N7 C47 C48 114.1(3)
N7 C47 H47A 108.7
C48 C47 H47A 108.7
N7 C47 H47B 108.7
C48 C47 H47B 108.7
H47A C47 H47B 107.6
O4 C48 C47 109.4(3)
O4 C48 H48A 109.8
C47 C48 H48A 109.8
O4 C48 H48B 109.8
C47 C48 H48B 109.8
H48A C48 H48B 108.2
O4 C49 C50 109.7(3)
O4 C49 H49A 109.7
C50 C49 H49A 109.7
O4 C49 H49B 109.7
C50 C49 H49B 109.7
H49A C49 H49B 108.2
O3 C50 C49 109.1(3)
O3 C50 H50A 109.9
C49 C50 H50A 109.9
O3 C50 H50B 109.9
C49 C50 H50B 109.9
H50A C50 H50B 108.3
O3 C51 C52 108.6(3)
O3 C51 H51A 110.0
C52 C51 H51A 110.0
O3 C51 H51B 110.0
C52 C51 H51B 110.0
H51A C51 H51B 108.4
N8 C52 C51 114.4(3)
N8 C52 H52A 108.7
C51 C52 H52A 108.7
N8 C52 H52B 108.7
C51 C52 H52B 108.7
H52A C52 H52B 107.6
N8 C53 C54 113.2(3)
N8 C53 H53A 108.9
C54 C53 H53A 108.9
N8 C53 H53B 108.9
C54 C53 H53B 108.9
H53A C53 H53B 107.7
O5 C54 C53 109.7(3)
O5 C54 H54A 109.7
C53 C54 H54A 109.7
O5 C54 H54B 109.7
C53 C54 H54B 109.7
H54A C54 H54B 108.2
O5 C55 C56 108.9(3)
O5 C55 H55A 109.9
C56 C55 H55A 109.9
O5 C55 H55B 109.9
C56 C55 H55B 109.9
H55A C55 H55B 108.3
O6 C56 C55 109.5(3)
O6 C56 H56A 109.8
C55 C56 H56A 109.8
O6 C56 H56B 109.8
C55 C56 H56B 109.8
H56A C56 H56B 108.2
O6 C57 C58 109.9(3)
O6 C57 H57A 109.7
C58 C57 H57A 109.7
O6 C57 H57B 109.7
C58 C57 H57B 109.7
H57A C57 H57B 108.2
N7 C58 C57 114.5(3)
N7 C58 H58A 108.6
C57 C58 H58A 108.6
N7 C58 H58B 108.6
C57 C58 H58B 108.6
H58A C58 H58B 107.6
N7 C59 C60 114.1(3)
N7 C59 H59A 108.7
C60 C59 H59A 108.7
N7 C59 H59B 108.7
C60 C59 H59B 108.7
H59A C59 H59B 107.6
O8 C60 C59 109.2(2)
O8 C60 H60A 109.9
C59 C60 H60A 109.9
O8 C60 H60B 109.9
C59 C60 H60B 109.9
H60A C60 H60B 108.3
O8 C61 C62 109.9(3)
O8 C61 H61A 109.7
C62 C61 H61A 109.7
O8 C61 H61B 109.7
C62 C61 H61B 109.7
H61A C61 H61B 108.2
O7 C62 C61 109.7(3)
O7 C62 H62A 109.7
C61 C62 H62A 109.7
O7 C62 H62B 109.7
C61 C62 H62B 109.7
H62A C62 H62B 108.2
O7 C63 C64 108.8(3)
O7 C63 H63A 109.9
C64 C63 H63A 109.9
O7 C63 H63B 109.9
C64 C63 H63B 109.9
H63A C63 H63B 108.3
N8 C64 C63 112.6(3)
N8 C64 H64A 109.1
C63 C64 H64A 109.1
N8 C64 H64B 109.1
C63 C64 H64B 109.1
H64A C64 H64B 107.8
C4 N1 C1 106.55(19)
C4 N1 Co1 126.81(16)
C1 N1 Co1 126.64(16)
C16 N4 C19 106.8(2)
C16 N4 Co1 126.43(16)
C19 N4 Co1 126.74(16)
C14 N3 C11 106.93(19)
C14 N3 Co1 126.82(16)
C11 N3 Co1 126.24(16)
C6 N2 C9 106.6(2)
C6 N2 Co1 127.08(16)
C9 N2 Co1 126.24(17)
C45 N5 Co1 144.6(2)
C46 N6 Co1 159.8(2)
C47 N7 C58 109.6(3)
C47 N7 C59 110.2(3)
C58 N7 C59 110.6(3)
C47 N7 K1 110.08(18)
C58 N7 K1 106.72(19)
C59 N7 K1 109.55(17)
C52 N8 C53 109.9(2)
C52 N8 C64 110.2(2)
C53 N8 C64 109.6(3)
C52 N8 K1 105.81(18)
C53 N8 K1 109.09(17)
C64 N8 K1 112.16(17)
C54 O5 C55 110.8(3)
C54 O5 K1 110.26(18)
C55 O5 K1 107.03(19)
C57 O6 C56 113.6(3)
C57 O6 K1 122.9(2)
C56 O6 K1 116.86(18)
C63 O7 C62 110.9(3)
C63 O7 K1 114.28(18)
C62 O7 K1 110.89(17)
C61 O8 C60 111.0(2)
C61 O8 K1 118.53(17)
C60 O8 K1 119.91(16)
C50 O3 C51 112.2(2)
C50 O3 K1 114.90(19)
C51 O3 K1 118.75(18)
C48 O4 C49 111.3(2)
C48 O4 K1 113.93(19)
C49 O4 K1 111.12(19)
C46 O2 K1 116.0(2)
O6 K1 O3 132.03(7)
O6 K1 O8 94.41(7)
O3 K1 O8 129.47(7)
O6 K1 O4 105.01(7)
O3 K1 O4 60.87(7)
O8 K1 O4 92.71(6)
O6 K1 O5 61.40(7)
O3 K1 O5 104.12(7)
O8 K1 O5 117.15(7)
O4 K1 O5 146.94(6)
O6 K1 O7 131.30(7)
O3 K1 O7 92.70(6)
O8 K1 O7 58.33(5)
O4 K1 O7 114.92(7)
O5 K1 O7 93.90(6)
O6 K1 N7 60.51(7)
O3 K1 N7 121.17(7)
O8 K1 N7 59.61(6)
O4 K1 N7 60.71(7)
O5 K1 N7 121.10(7)
O7 K1 N7 117.38(6)
O6 K1 N8 121.53(7)
O3 K1 N8 60.75(7)
O8 K1 N8 116.20(6)
O4 K1 N8 120.57(7)
O5 K1 N8 60.39(7)
O7 K1 N8 58.42(6)
N7 K1 N8 175.79(7)
O6 K1 O2 63.88(6)
O3 K1 O2 68.21(6)
O8 K1 O2 147.62(6)
O4 K1 O2 72.07(7)
O5 K1 O2 74.97(7)
O7 K1 O2 154.01(6)
N7 K1 O2 88.18(6)
N8 K1 O2 96.02(6)

loop_
_geom_bond_atom_site_label_1
_geom_bond_atom_site_label_2
_geom_bond_distance
_geom_bond_publ_flag
Co1 N6 1.905(2) y
Co1 N5 1.919(2) y
Co1 N1 1.9454(19) y
Co1 N4 1.947(2) y
Co1 N2 1.952(2) y
Co1 N3 1.9567(19) y
C1 N1 1.375(3) ?
C1 C20 1.386(3) ?
C1 C2 1.439(3) ?
C2 C3 1.339(4) ?
C2 H2 0.9300 ?
C3 C4 1.433(3) ?
C3 H3 0.9300 ?
C4 N1 1.363(3) ?
C4 C5 1.394(3) ?
C5 C6 1.394(3) ?
C5 C21 1.485(3) ?
C6 N2 1.364(3) ?
C6 C7 1.429(4) ?
C7 C8 1.342(4) ?
C7 H7 0.9300 ?
C8 C9 1.435(4) ?
C8 H8 0.9300 ?
C9 N2 1.370(3) ?
C9 C10 1.387(3) ?
C10 C11 1.377(4) ?
C10 C27 1.493(3) ?
C11 N3 1.373(3) ?
C11 C12 1.440(3) ?
C12 C13 1.341(4) ?
C12 H12 0.9300 ?
C13 C14 1.441(3) ?
C13 H13 0.9300 ?
C14 N3 1.369(3) ?
C14 C15 1.384(3) ?
C15 C16 1.392(3) ?
C15 C33 1.483(3) ?
C16 N4 1.365(3) ?
C16 C17 1.435(3) ?
C17 C18 1.344(3) ?
C17 H17 0.9300 ?
C18 C19 1.432(4) ?
C18 H18 0.9300 ?
C19 N4 1.366(3) ?
C19 C20 1.384(3) ?
C20 C39 1.498(3) ?
C21 C22 1.385(4) ?
C21 C26 1.389(4) ?
C22 C23 1.382(4) ?
C22 H22 0.9300 ?
C23 C24 1.378(5) ?
C23 H23 0.9300 ?
C24 C25 1.376(5) ?
C24 H24 0.9300 ?
C25 C26 1.380(4) ?
C25 H25 0.9300 ?
C26 H26 0.9300 ?
C27 C32 1.382(4) ?
C27 C28 1.387(4) ?
C28 C29 1.393(4) ?
C28 H28 0.9300 ?
C29 C30 1.373(4) ?
C29 H29 0.9300 ?
C30 C31 1.381(4) ?
C30 H30 0.9300 ?
C31 C32 1.377(4) ?
C31 H31 0.9300 ?
C32 H32 0.9300 ?
C33 C38 1.384(4) ?
C33 C34 1.384(4) ?
C34 C35 1.379(4) ?
C34 H34 0.9300 ?
C35 C36 1.374(4) ?
C35 H35 0.9300 ?
C36 C37 1.369(4) ?
C36 H36 0.9300 ?
C37 C38 1.390(4) ?
C37 H37 0.9300 ?
C38 H38 0.9300 ?
C39 C44 1.365(4) ?
C39 C40 1.377(4) ?
C40 C41 1.389(4) ?
C40 H40 0.9300 ?
C41 C42 1.359(5) ?
C41 H41 0.9300 ?
C42 C43 1.356(6) ?
C42 H42 0.9300 ?
C43 C44 1.396(5) ?
C43 H43 0.9300 ?
C44 H44 0.9300 ?
C45 N5 1.155(3) ?
C45 O1 1.193(4) ?
C46 N6 1.151(3) ?
C46 O2 1.202(3) ?
C47 N7 1.450(4) ?
C47 C48 1.512(5) ?
C47 H47A 0.9700 ?
C47 H47B 0.9700 ?
C48 O4 1.417(4) ?
C48 H48A 0.9700 ?
C48 H48B 0.9700 ?
C49 O4 1.420(4) ?
C49 C50 1.484(5) ?
C49 H49A 0.9700 ?
C49 H49B 0.9700 ?
C50 O3 1.408(4) ?
C50 H50A 0.9700 ?
C50 H50B 0.9700 ?
C51 O3 1.417(4) ?
C51 C52 1.498(5) ?
C51 H51A 0.9700 ?
C51 H51B 0.9700 ?
C52 N8 1.463(4) ?
C52 H52A 0.9700 ?
C52 H52B 0.9700 ?
C53 N8 1.466(4) ?
C53 C54 1.481(5) ?
C53 H53A 0.9700 ?
C53 H53B 0.9700 ?
C54 O5 1.423(4) ?
C54 H54A 0.9700 ?
C54 H54B 0.9700 ?
C55 O5 1.423(4) ?
C55 C56 1.482(6) ?
C55 H55A 0.9700 ?
C55 H55B 0.9700 ?
C56 O6 1.419(4) ?
C56 H56A 0.9700 ?
C56 H56B 0.9700 ?
C57 O6 1.402(4) ?
C57 C58 1.491(5) ?
C57 H57A 0.9700 ?
C57 H57B 0.9700 ?
C58 N7 1.460(4) ?
C58 H58A 0.9700 ?
C58 H58B 0.9700 ?
C59 N7 1.464(4) ?
C59 C60 1.487(5) ?
C59 H59A 0.9700 ?
C59 H59B 0.9700 ?
C60 O8 1.410(3) ?
C60 H60A 0.9700 ?
C60 H60B 0.9700 ?
C61 O8 1.409(3) ?
C61 C62 1.463(5) ?
C61 H61A 0.9700 ?
C61 H61B 0.9700 ?
C62 O7 1.417(4) ?
C62 H62A 0.9700 ?
C62 H62B 0.9700 ?
C63 O7 1.415(4) ?
C63 C64 1.495(5) ?
C63 H63A 0.9700 ?
C63 H63B 0.9700 ?
C64 N8 1.470(4) ?
C64 H64A 0.9700 ?
C64 H64B 0.9700 ?
N7 K1 2.996(2) ?
N8 K1 3.034(2) ?
O5 K1 2.874(2) ?
O6 K1 2.715(2) ?
O7 K1 2.964(2) ?
O8 K1 2.8161(18) ?
O3 K1 2.786(2) ?
O4 K1 2.827(2) ?
O2 K1 3.407(3) ?

loop_
_geom_hbond_atom_site_label_D
_geom_hbond_atom_site_label_H
_geom_hbond_atom_site_label_A
_geom_hbond_site_symmetry_A
_geom_hbond_distance_DH
_geom_hbond_distance_HA
_geom_hbond_distance_DA
_geom_hbond_angle_DHA
_geom_hbond_publ_flag
C50 H50A O2 3_666 0.97 2.59 3.555(4) 171 yes
C57 H57B Cg2 1_555 0.97 2.83 3.783(4) 168 yes
C60 H60B Cg4 4_454 0.97 2.60 3.437(3) 145 yes

loop_
_platon_squeeze_void_nr
_platon_squeeze_void_average_x
_platon_squeeze_void_average_y
_platon_squeeze_void_average_z
_platon_squeeze_void_volume
_platon_squeeze_void_count_electrons
_platon_squeeze_void_content
1 0.067 0.765 0.317 224 33 ' '
2 -0.067 0.235 0.683 224 33 ' '
3 0.432 0.265 0.183 224 33 ' '
4 0.567 0.735 0.817 224 33 ' '
